data_4341864
loop_
_publ_author_name
'Dau, Thuy Minh'
'Chen, Yi-An'
'Karttunen, Antti J.'
'Grachova, Elena V.'
'Tunik, Sergey P.'
'Lin, Ke-Ting'
'Hung, Wen-Yi'
'Chou, Pi-Tai'
'Pakkanen, Tapani A.'
'Koshevoy, Igor O.'

_publ_section_title
;
 Tetragold(I) Complexes: Solution Isomerization and Tunable Solid-State
 Luminescence.
;
_journal_name_full 'Inorganic chemistry'
_journal_page_first 141201154356007
_journal_paper_doi 10.1021/ic501470v
_journal_year 2014
_chemical_formula_moiety 'C80 H80 Au4 O2 P6, 2(Cl O4)'
_chemical_formula_sum 'C80 H80 Au4 Cl2 O10 P6'
_chemical_formula_weight 2246.03
_chemical_name_systematic
; 
 ? 
;
_space_group_IT_number 61
_symmetry_cell_setting orthorhombic
_symmetry_space_group_name_Hall '-P 2ac 2ab'
_symmetry_space_group_name_H-M 'P b c a'
_atom_sites_solution_hydrogens geom
_atom_sites_solution_primary direct
_atom_sites_solution_secondary difmap
_audit_creation_method SHELXL-97
_cell_angle_alpha 90.00
_cell_angle_beta 90.00
_cell_angle_gamma 90.00
_cell_formula_units_Z 4
_cell_length_a 18.1811(3)
_cell_length_b 19.7386(2)
_cell_length_c 22.4595(3)
_cell_measurement_reflns_used 9972
_cell_measurement_temperature 120(2)
_cell_measurement_theta_max 35.94
_cell_measurement_theta_min 3.42
_cell_volume 8060.03(19)
_computing_cell_refinement 'SAINT (Bruker AXS, 2009)'
_computing_data_collection 'APEX2 (Bruker AXS, 2010)'
_computing_data_reduction 'SAINT (Bruker AXS, 2009)'
_computing_molecular_graphics 'Diamond v.3.2g (Brandenburg, 2011)'
_computing_publication_material 'SHELXL-97 (Sheldrick, 2008)'
_computing_structure_refinement 'SHELXL-97 (Sheldrick, 2008)'
_computing_structure_solution 'SHELXS-97 (Sheldrick, 2008)'
_diffrn_ambient_temperature 120(2)
_diffrn_detector_area_resol_mean 16
_diffrn_measured_fraction_theta_full 0.999
_diffrn_measured_fraction_theta_max 0.999
_diffrn_measurement_device '62mm x 62mm CCD camera on three-circle goniostat'
_diffrn_measurement_device_type 'Bruker SMART APEX II CCD'
_diffrn_measurement_method '\f scans and \w scans'
_diffrn_radiation_monochromator 'flat graphite crystal'
_diffrn_radiation_source 'fine-focus sealed tube'
_diffrn_radiation_type MoK\a
_diffrn_radiation_wavelength 0.71073
_diffrn_reflns_av_R_equivalents 0.0372
_diffrn_reflns_av_sigmaI/netI 0.0278
_diffrn_reflns_limit_h_max 24
_diffrn_reflns_limit_h_min -7
_diffrn_reflns_limit_k_max 26
_diffrn_reflns_limit_k_min -26
_diffrn_reflns_limit_l_max 29
_diffrn_reflns_limit_l_min -30
_diffrn_reflns_number 52124
_diffrn_reflns_theta_full 29.00
_diffrn_reflns_theta_max 29.00
_diffrn_reflns_theta_min 2.25
_exptl_absorpt_coefficient_mu 7.499
_exptl_absorpt_correction_T_max 0.4199
_exptl_absorpt_correction_T_min 0.2459
_exptl_absorpt_correction_type numerical
_exptl_absorpt_process_details 'SADABS (Sheldrick, 2008)'
_exptl_crystal_colour colourless
_exptl_crystal_density_diffrn 1.851
_exptl_crystal_density_method 'not measured'
_exptl_crystal_description block
_exptl_crystal_F_000 4320
_exptl_crystal_size_max 0.26
_exptl_crystal_size_mid 0.18
_exptl_crystal_size_min 0.14
_refine_diff_density_max 3.050
_refine_diff_density_min -1.285
_refine_diff_density_rms 0.121
_refine_ls_extinction_method none
_refine_ls_goodness_of_fit_ref 1.001
_refine_ls_hydrogen_treatment constr
_refine_ls_matrix_type full
_refine_ls_number_parameters 460
_refine_ls_number_reflns 10703
_refine_ls_number_restraints 0
_refine_ls_restrained_S_all 1.001
_refine_ls_R_factor_all 0.0383
_refine_ls_R_factor_gt 0.0243
_refine_ls_shift/su_max 0.006
_refine_ls_shift/su_mean 0.000
_refine_ls_structure_factor_coef Fsqd
_refine_ls_weighting_details 'calc w=1/[\s^2^(Fo^2^)+(0.0220P)^2^+12.7214P] where P=(Fo^2^+2Fc^2^)/3'
_refine_ls_weighting_scheme calc
_refine_ls_wR_factor_gt 0.0494
_refine_ls_wR_factor_ref 0.0534
_reflns_number_gt 8583
_reflns_number_total 10703
_reflns_threshold_expression >2sigma(I)
_cod_data_source_file ic501470v_si_002.cif
_cod_data_source_block 6
_cod_database_code 4341864

loop_
_symmetry_equiv_pos_as_xyz
'x, y, z'
'x+1/2, -y+1/2, -z'
'-x, y+1/2, -z+1/2'
'-x+1/2, -y, z+1/2'
'-x, -y, -z'
'-x-1/2, y-1/2, z'
'x, -y-1/2, z-1/2'
'x-1/2, y, -z-1/2'

loop_
_atom_site_label
_atom_site_type_symbol
_atom_site_fract_x
_atom_site_fract_y
_atom_site_fract_z
_atom_site_U_iso_or_equiv
_atom_site_adp_type
_atom_site_occupancy
_atom_site_symmetry_multiplicity
_atom_site_calc_flag
_atom_site_refinement_flags
C1 C 0.05044(19) 0.00909(17) 0.88562(15) 0.0186(7) Uani 1 1 d .
C2 C 0.0826(2) -0.01491(17) 0.84371(15) 0.0195(7) Uani 1 1 d .
C3 C 0.1214(2) -0.04190(19) 0.79063(17) 0.0281(8) Uani 1 1 d .
C4 C 0.1484(3) 0.0169(2) 0.75185(19) 0.0383(10) Uani 1 1 d .
H4A H 0.1791 0.0477 0.7763 0.046 Uiso 1 1 calc R
H4B H 0.1795 -0.0012 0.7193 0.046 Uiso 1 1 calc R
C5 C 0.0845(3) 0.0566(3) 0.7253(2) 0.0540(14) Uani 1 1 d .
H5A H 0.0565 0.0787 0.7577 0.065 Uiso 1 1 calc R
H5B H 0.1039 0.0924 0.6988 0.065 Uiso 1 1 calc R
C6 C 0.0337(4) 0.0108(4) 0.6902(2) 0.0736(19) Uani 1 1 d .
H6A H 0.0601 -0.0070 0.6550 0.088 Uiso 1 1 calc R
H6B H -0.0090 0.0373 0.6759 0.088 Uiso 1 1 calc R
C7 C 0.0064(3) -0.0487(3) 0.7285(2) 0.0607(16) Uani 1 1 d .
H7A H -0.0253 -0.0312 0.7609 0.073 Uiso 1 1 calc R
H7B H -0.0236 -0.0795 0.7036 0.073 Uiso 1 1 calc R
C8 C 0.0699(3) -0.0878(2) 0.75515(19) 0.0443(12) Uani 1 1 d .
H8A H 0.0980 -0.1100 0.7228 0.053 Uiso 1 1 calc R
H8B H 0.0505 -0.1236 0.7816 0.053 Uiso 1 1 calc R
C9 C 0.09934(18) 0.17998(17) 1.14372(14) 0.0171(6) Uani 1 1 d .
C10 C 0.1610(2) 0.1469(2) 1.16655(17) 0.0289(8) Uani 1 1 d .
H10 H 0.1866 0.1148 1.1428 0.035 Uiso 1 1 calc R
C11 C 0.1852(3) 0.1609(2) 1.22393(19) 0.0398(11) Uani 1 1 d .
H11 H 0.2271 0.1382 1.2395 0.048 Uiso 1 1 calc R
C12 C 0.1482(3) 0.2078(2) 1.25825(18) 0.0395(11) Uani 1 1 d .
H12 H 0.1653 0.2179 1.2972 0.047 Uiso 1 1 calc R
C13 C 0.0867(2) 0.2402(2) 1.23654(17) 0.0324(9) Uani 1 1 d .
H13 H 0.0610 0.2717 1.2609 0.039 Uiso 1 1 calc R
C14 C 0.0619(2) 0.22699(19) 1.17883(15) 0.0228(7) Uani 1 1 d .
H14 H 0.0199 0.2498 1.1636 0.027 Uiso 1 1 calc R
C15 C 0.09250(17) 0.22782(16) 1.01900(14) 0.0148(6) Uani 1 1 d .
C16 C 0.0577(2) 0.29061(17) 1.02241(16) 0.0220(7) Uani 1 1 d .
H16 H 0.0223 0.2988 1.0527 0.026 Uiso 1 1 calc R
C17 C 0.0747(2) 0.34115(19) 0.98168(17) 0.0279(8) Uani 1 1 d .
H17 H 0.0505 0.3837 0.9839 0.034 Uiso 1 1 calc R
C18 C 0.1267(2) 0.3298(2) 0.93797(17) 0.0294(8) Uani 1 1 d .
H18 H 0.1382 0.3646 0.9102 0.035 Uiso 1 1 calc R
C19 C 0.1619(2) 0.2684(2) 0.93453(17) 0.0298(9) Uani 1 1 d .
H19 H 0.1980 0.2610 0.9047 0.036 Uiso 1 1 calc R
C20 C 0.1448(2) 0.21715(19) 0.97457(15) 0.0233(7) Uani 1 1 d .
H20 H 0.1689 0.1746 0.9717 0.028 Uiso 1 1 calc R
C21 C -0.09887(18) 0.20788(17) 0.96347(14) 0.0171(6) Uani 1 1 d .
C22 C -0.14393(19) 0.25708(17) 0.98897(15) 0.0201(7) Uani 1 1 d .
H22 H -0.1607 0.2516 1.0287 0.024 Uiso 1 1 calc R
C23 C -0.1643(2) 0.31372(18) 0.95678(16) 0.0243(7) Uani 1 1 d .
H23 H -0.1946 0.3474 0.9744 0.029 Uiso 1 1 calc R
C24 C -0.1402(2) 0.32103(19) 0.89842(17) 0.0289(8) Uani 1 1 d .
H24 H -0.1545 0.3597 0.8761 0.035 Uiso 1 1 calc R
C25 C -0.0957(2) 0.27265(19) 0.87263(16) 0.0285(8) Uani 1 1 d .
H25 H -0.0795 0.2782 0.8327 0.034 Uiso 1 1 calc R
C26 C -0.0746(2) 0.21590(18) 0.90489(15) 0.0216(7) Uani 1 1 d .
H26 H -0.0437 0.1827 0.8872 0.026 Uiso 1 1 calc R
C27 C 0.21331(18) -0.08079(17) 1.08929(14) 0.0163(6) Uani 1 1 d .
C28 C 0.25992(19) -0.13688(17) 1.08706(15) 0.0198(7) Uani 1 1 d .
H28 H 0.2835 -0.1490 1.0508 0.024 Uiso 1 1 calc R
C29 C 0.2715(2) -0.17471(19) 1.13806(16) 0.0262(8) Uani 1 1 d .
H29 H 0.3032 -0.2130 1.1369 0.031 Uiso 1 1 calc R
C30 C 0.2373(2) -0.1571(2) 1.19052(16) 0.0283(8) Uani 1 1 d .
H30 H 0.2455 -0.1833 1.2253 0.034 Uiso 1 1 calc R
C31 C 0.1912(2) -0.1018(2) 1.19301(16) 0.0295(9) Uani 1 1 d .
H31 H 0.1679 -0.0900 1.2294 0.035 Uiso 1 1 calc R
C32 C 0.17893(19) -0.06307(18) 1.14194(14) 0.0205(7) Uani 1 1 d .
H32 H 0.1472 -0.0249 1.1434 0.025 Uiso 1 1 calc R
C33 C 0.28228(18) -0.00568(16) 0.99246(14) 0.0160(6) Uani 1 1 d .
C34 C 0.34247(19) 0.00237(18) 1.02940(16) 0.0210(7) Uani 1 1 d .
H34 H 0.3394 -0.0111 1.0699 0.025 Uiso 1 1 calc R
C35 C 0.40716(19) 0.02992(19) 1.00767(17) 0.0248(8) Uani 1 1 d .
H35 H 0.4485 0.0349 1.0332 0.030 Uiso 1 1 calc R
C36 C 0.4115(2) 0.05011(19) 0.94888(17) 0.0279(8) Uani 1 1 d .
H36 H 0.4559 0.0690 0.9340 0.033 Uiso 1 1 calc R
C37 C 0.3515(2) 0.0429(2) 0.91162(18) 0.0338(10) Uani 1 1 d .
H37 H 0.3546 0.0570 0.8712 0.041 Uiso 1 1 calc R
C38 C 0.2864(2) 0.0149(2) 0.93344(16) 0.0265(8) Uani 1 1 d .
H38 H 0.2450 0.0099 0.9080 0.032 Uiso 1 1 calc R
C39 C -0.03025(17) 0.16000(16) 1.07350(14) 0.0142(6) Uani 1 1 d .
H39A H -0.0470 0.2065 1.0830 0.017 Uiso 1 1 calc R
H39B H -0.0460 0.1300 1.1064 0.017 Uiso 1 1 calc R
C40 C 0.16116(17) -0.09670(16) 0.96905(13) 0.0139(6) Uani 1 1 d .
H40A H 0.1980 -0.1333 0.9646 0.017 Uiso 1 1 calc R
H40B H 0.1538 -0.0753 0.9296 0.017 Uiso 1 1 calc R
O1 O 0.18564(16) -0.07838(15) 0.80903(14) 0.0394(7) Uani 1 1 d .
H1 H 0.1732 -0.1106 0.8313 0.059 Uiso 1 1 calc R
O2 O 0.82594(16) 0.21138(14) 0.13893(12) 0.0309(6) Uani 1 1 d .
O3 O 0.78660(15) 0.32018(15) 0.16713(12) 0.0348(7) Uani 1 1 d .
O4 O 0.90621(15) 0.30443(14) 0.12929(12) 0.0313(6) Uani 1 1 d .
O5 O 0.87660(19) 0.26272(17) 0.22421(12) 0.0446(8) Uani 1 1 d .
P1 P 0.06941(4) 0.15924(4) 1.06893(4) 0.01344(16) Uani 1 1 d .
P2 P -0.07422(4) 0.13222(4) 1.00458(3) 0.01315(16) Uani 1 1 d .
P3 P 0.19469(4) -0.03390(4) 1.02193(4) 0.01354(15) Uani 1 1 d .
Cl1 Cl 0.84873(5) 0.27532(5) 0.16557(4) 0.02545(18) Uani 1 1 d .
Au1 Au 0.117942(6) 0.056907(6) 1.038365(5) 0.01543(3) Uani 1 1 d .
Au2 Au -0.005970(6) 0.059642(6) 0.947494(5) 0.01436(3) Uani 1 1 d .

loop_
_atom_site_aniso_label
_atom_site_aniso_U_11
_atom_site_aniso_U_22
_atom_site_aniso_U_33
_atom_site_aniso_U_23
_atom_site_aniso_U_13
_atom_site_aniso_U_12
C1 0.0202(17) 0.0170(16) 0.0187(16) 0.0018(13) 0.0000(13) 0.0000(13)
C2 0.0224(17) 0.0158(16) 0.0204(16) 0.0023(13) 0.0032(13) 0.0009(13)
C3 0.033(2) 0.027(2) 0.0243(18) -0.0009(15) 0.0121(16) -0.0013(16)
C4 0.045(3) 0.041(2) 0.030(2) 0.0086(19) 0.0155(19) -0.006(2)
C5 0.064(3) 0.057(3) 0.041(3) 0.027(2) 0.007(2) -0.002(3)
C6 0.074(4) 0.113(6) 0.034(3) 0.023(3) -0.008(3) -0.014(4)
C7 0.061(4) 0.091(4) 0.030(2) -0.005(3) -0.007(2) -0.029(3)
C8 0.061(3) 0.044(3) 0.028(2) -0.015(2) 0.015(2) -0.016(2)
C9 0.0173(15) 0.0169(16) 0.0172(15) 0.0034(13) -0.0030(12) -0.0055(13)
C10 0.031(2) 0.027(2) 0.029(2) 0.0011(16) -0.0089(16) 0.0033(16)
C11 0.042(3) 0.042(3) 0.035(2) 0.006(2) -0.0213(19) 0.000(2)
C12 0.050(3) 0.050(3) 0.0191(19) 0.0027(18) -0.0124(18) -0.015(2)
C13 0.034(2) 0.043(2) 0.0204(18) -0.0057(17) 0.0041(16) -0.0078(19)
C14 0.0228(18) 0.0269(19) 0.0187(16) -0.0041(14) 0.0001(13) -0.0039(15)
C15 0.0155(15) 0.0130(15) 0.0161(15) 0.0003(12) -0.0032(12) -0.0015(12)
C16 0.0234(17) 0.0171(16) 0.0254(18) -0.0010(14) 0.0011(14) 0.0003(14)
C17 0.032(2) 0.0173(17) 0.034(2) 0.0057(15) -0.0044(16) -0.0019(15)
C18 0.030(2) 0.033(2) 0.0251(18) 0.0113(17) -0.0027(15) -0.0068(17)
C19 0.027(2) 0.040(2) 0.0228(18) 0.0070(17) 0.0069(15) 0.0002(17)
C20 0.0232(17) 0.0242(18) 0.0225(18) 0.0018(14) 0.0030(14) 0.0030(15)
C21 0.0165(15) 0.0181(16) 0.0168(15) 0.0021(13) -0.0032(12) -0.0015(13)
C22 0.0241(17) 0.0176(16) 0.0186(16) -0.0001(13) 0.0010(13) -0.0009(14)
C23 0.0273(19) 0.0180(17) 0.0276(18) -0.0009(15) 0.0000(14) 0.0044(15)
C24 0.038(2) 0.0206(18) 0.0279(19) 0.0093(16) -0.0015(16) 0.0027(16)
C25 0.039(2) 0.0263(19) 0.0199(17) 0.0062(15) 0.0052(15) 0.0010(17)
C26 0.0242(18) 0.0200(17) 0.0207(17) 0.0031(14) 0.0039(14) 0.0025(14)
C27 0.0166(15) 0.0165(15) 0.0159(15) 0.0003(12) -0.0009(12) -0.0015(13)
C28 0.0173(16) 0.0223(17) 0.0198(16) 0.0009(13) 0.0014(13) 0.0015(14)
C29 0.0237(18) 0.0259(19) 0.0290(19) 0.0102(16) 0.0004(15) 0.0048(15)
C30 0.0258(19) 0.039(2) 0.0203(17) 0.0114(16) 0.0003(14) 0.0000(17)
C31 0.033(2) 0.037(2) 0.0186(17) 0.0016(16) 0.0063(15) 0.0010(18)
C32 0.0206(16) 0.0229(17) 0.0181(15) -0.0008(14) 0.0006(12) 0.0015(14)
C33 0.0158(15) 0.0115(14) 0.0207(16) 0.0010(12) 0.0011(12) -0.0016(12)
C34 0.0196(17) 0.0209(17) 0.0226(18) 0.0024(14) 0.0006(13) -0.0003(14)
C35 0.0157(16) 0.0253(18) 0.033(2) 0.0021(16) -0.0021(14) -0.0043(15)
C36 0.0198(17) 0.028(2) 0.036(2) -0.0001(17) 0.0081(15) -0.0079(15)
C37 0.034(2) 0.040(2) 0.027(2) 0.0085(17) 0.0051(16) -0.0133(18)
C38 0.0216(18) 0.032(2) 0.0254(18) 0.0062(16) -0.0034(14) -0.0065(15)
C39 0.0142(15) 0.0140(15) 0.0144(14) -0.0005(12) 0.0010(11) -0.0025(12)
C40 0.0128(14) 0.0151(15) 0.0138(14) -0.0010(12) -0.0013(11) -0.0007(12)
O1 0.0362(17) 0.0340(16) 0.0481(18) 0.0035(14) 0.0206(14) 0.0125(13)
O2 0.0329(15) 0.0291(15) 0.0306(14) -0.0001(12) 0.0047(12) 0.0020(12)
O3 0.0323(16) 0.0415(17) 0.0307(14) 0.0018(13) 0.0047(12) 0.0205(13)
O4 0.0286(14) 0.0297(15) 0.0357(15) -0.0029(12) 0.0061(12) 0.0040(12)
O5 0.056(2) 0.058(2) 0.0192(14) -0.0013(14) -0.0062(13) 0.0237(17)
P1 0.0126(4) 0.0120(4) 0.0157(4) -0.0002(3) -0.0005(3) 0.0001(3)
P2 0.0124(4) 0.0133(4) 0.0138(4) -0.0009(3) 0.0000(3) -0.0005(3)
P3 0.0131(4) 0.0121(4) 0.0154(4) 0.0001(3) 0.0001(3) 0.0008(3)
Cl1 0.0278(4) 0.0309(5) 0.0176(4) -0.0022(3) 0.0015(3) 0.0113(4)
Au1 0.01397(6) 0.01172(6) 0.02059(6) -0.00085(5) -0.00084(4) 0.00209(5)
Au2 0.01393(6) 0.01519(6) 0.01395(5) -0.00165(5) 0.00075(4) 0.00120(5)

loop_
_atom_type_symbol
_atom_type_description
_atom_type_scat_dispersion_real
_atom_type_scat_dispersion_imag
_atom_type_scat_source
C C 0.0033 0.0016 'International Tables Vol C Tables 4.2.6.8 and 6.1.1.4'
H H 0.0000 0.0000 'International Tables Vol C Tables 4.2.6.8 and 6.1.1.4'
O O 0.0106 0.0060 'International Tables Vol C Tables 4.2.6.8 and 6.1.1.4'
P P 0.1023 0.0942 'International Tables Vol C Tables 4.2.6.8 and 6.1.1.4'
Cl Cl 0.1484 0.1585 'International Tables Vol C Tables 4.2.6.8 and 6.1.1.4'
Au Au -2.0133 8.8022 'International Tables Vol C Tables 4.2.6.8 and 6.1.1.4'

loop_
_geom_angle_atom_site_label_1
_geom_angle_atom_site_label_2
_geom_angle_atom_site_label_3
_geom_angle
_geom_angle_site_symmetry_1
_geom_angle_site_symmetry_3
C2 C1 Au2 172.0(3) . .
C1 C2 C3 177.6(4) . .
O1 C3 C2 109.6(3) . .
O1 C3 C8 110.6(3) . .
C2 C3 C8 110.0(3) . .
O1 C3 C4 106.4(3) . .
C2 C3 C4 109.7(3) . .
C8 C3 C4 110.4(4) . .
C5 C4 C3 111.6(4) . .
C5 C4 H4A 109.3 . .
C3 C4 H4A 109.3 . .
C5 C4 H4B 109.3 . .
C3 C4 H4B 109.3 . .
H4A C4 H4B 108.0 . .
C6 C5 C4 111.3(5) . .
C6 C5 H5A 109.4 . .
C4 C5 H5A 109.4 . .
C6 C5 H5B 109.4 . .
C4 C5 H5B 109.4 . .
H5A C5 H5B 108.0 . .
C5 C6 C7 111.2(4) . .
C5 C6 H6A 109.4 . .
C7 C6 H6A 109.4 . .
C5 C6 H6B 109.4 . .
C7 C6 H6B 109.4 . .
H6A C6 H6B 108.0 . .
C8 C7 C6 111.3(5) . .
C8 C7 H7A 109.4 . .
C6 C7 H7A 109.4 . .
C8 C7 H7B 109.4 . .
C6 C7 H7B 109.4 . .
H7A C7 H7B 108.0 . .
C7 C8 C3 111.9(4) . .
C7 C8 H8A 109.2 . .
C3 C8 H8A 109.2 . .
C7 C8 H8B 109.2 . .
C3 C8 H8B 109.2 . .
H8A C8 H8B 107.9 . .
C14 C9 C10 119.7(3) . .
C14 C9 P1 121.9(3) . .
C10 C9 P1 118.4(3) . .
C11 C10 C9 120.2(4) . .
C11 C10 H10 119.9 . .
C9 C10 H10 119.9 . .
C12 C11 C10 119.8(4) . .
C12 C11 H11 120.1 . .
C10 C11 H11 120.1 . .
C13 C12 C11 120.7(4) . .
C13 C12 H12 119.7 . .
C11 C12 H12 119.7 . .
C12 C13 C14 120.2(4) . .
C12 C13 H13 119.9 . .
C14 C13 H13 119.9 . .
C9 C14 C13 119.5(4) . .
C9 C14 H14 120.3 . .
C13 C14 H14 120.3 . .
C16 C15 C20 118.9(3) . .
C16 C15 P1 121.8(3) . .
C20 C15 P1 119.3(3) . .
C17 C16 C15 120.1(3) . .
C17 C16 H16 119.9 . .
C15 C16 H16 119.9 . .
C18 C17 C16 120.3(4) . .
C18 C17 H17 119.9 . .
C16 C17 H17 119.9 . .
C19 C18 C17 120.1(3) . .
C19 C18 H18 119.9 . .
C17 C18 H18 119.9 . .
C18 C19 C20 120.2(4) . .
C18 C19 H19 119.9 . .
C20 C19 H19 119.9 . .
C19 C20 C15 120.4(3) . .
C19 C20 H20 119.8 . .
C15 C20 H20 119.8 . .
C22 C21 C26 119.6(3) . .
C22 C21 P2 120.7(2) . .
C26 C21 P2 119.7(3) . .
C23 C22 C21 120.4(3) . .
C23 C22 H22 119.8 . .
C21 C22 H22 119.8 . .
C22 C23 C24 119.5(3) . .
C22 C23 H23 120.2 . .
C24 C23 H23 120.2 . .
C25 C24 C23 120.6(3) . .
C25 C24 H24 119.7 . .
C23 C24 H24 119.7 . .
C24 C25 C26 120.1(3) . .
C24 C25 H25 119.9 . .
C26 C25 H25 119.9 . .
C25 C26 C21 119.7(3) . .
C25 C26 H26 120.2 . .
C21 C26 H26 120.2 . .
C32 C27 C28 120.4(3) . .
C32 C27 P3 120.1(3) . .
C28 C27 P3 119.4(2) . .
C29 C28 C27 119.4(3) . .
C29 C28 H28 120.3 . .
C27 C28 H28 120.3 . .
C30 C29 C28 120.2(3) . .
C30 C29 H29 119.9 . .
C28 C29 H29 119.9 . .
C29 C30 C31 120.7(3) . .
C29 C30 H30 119.7 . .
C31 C30 H30 119.7 . .
C30 C31 C32 119.9(3) . .
C30 C31 H31 120.1 . .
C32 C31 H31 120.1 . .
C27 C32 C31 119.5(3) . .
C27 C32 H32 120.3 . .
C31 C32 H32 120.3 . .
C34 C33 C38 119.8(3) . .
C34 C33 P3 120.8(3) . .
C38 C33 P3 119.1(3) . .
C33 C34 C35 120.4(3) . .
C33 C34 H34 119.8 . .
C35 C34 H34 119.8 . .
C36 C35 C34 119.9(3) . .
C36 C35 H35 120.0 . .
C34 C35 H35 120.0 . .
C35 C36 C37 120.2(3) . .
C35 C36 H36 119.9 . .
C37 C36 H36 119.9 . .
C36 C37 C38 119.9(4) . .
C36 C37 H37 120.1 . .
C38 C37 H37 120.1 . .
C33 C38 C37 119.8(3) . .
C33 C38 H38 120.1 . .
C37 C38 H38 120.1 . .
P1 C39 P2 112.74(17) . .
P1 C39 H39A 109.0 . .
P2 C39 H39A 109.0 . .
P1 C39 H39B 109.0 . .
P2 C39 H39B 109.0 . .
H39A C39 H39B 107.8 . .
P3 C40 P2 109.82(16) . 5_557
P3 C40 H40A 109.7 . .
P2 C40 H40A 109.7 5_557 .
P3 C40 H40B 109.7 . .
P2 C40 H40B 109.7 5_557 .
H40A C40 H40B 108.2 . .
C3 O1 H1 109.5 . .
C15 P1 C9 109.63(15) . .
C15 P1 C39 105.12(15) . .
C9 P1 C39 104.21(15) . .
C15 P1 Au1 112.46(11) . .
C9 P1 Au1 111.00(11) . .
C39 P1 Au1 113.93(11) . .
C21 P2 C39 107.02(15) . .
C21 P2 C40 105.51(15) . 5_557
C39 P2 C40 102.65(14) . 5_557
C21 P2 Au2 111.39(11) . .
C39 P2 Au2 115.18(11) . .
C40 P2 Au2 114.23(11) 5_557 .
C27 P3 C33 107.38(15) . .
C27 P3 C40 105.08(15) . .
C33 P3 C40 105.37(15) . .
C27 P3 Au1 112.24(11) . .
C33 P3 Au1 110.61(11) . .
C40 P3 Au1 115.58(11) . .
O5 Cl1 O3 111.27(17) . .
O5 Cl1 O4 109.37(19) . .
O3 Cl1 O4 109.74(17) . .
O5 Cl1 O2 109.13(18) . .
O3 Cl1 O2 108.69(18) . .
O4 Cl1 O2 108.59(16) . .
P3 Au1 P1 163.93(3) . .
P3 Au1 Au2 110.82(2) . .
P1 Au1 Au2 84.31(2) . .
P3 Au1 Au2 80.56(2) . 5_557
P1 Au1 Au2 111.67(2) . 5_557
Au2 Au1 Au2 66.034(4) . 5_557
C1 Au2 P2 169.23(10) . .
C1 Au2 Au1 94.46(10) . .
P2 Au2 Au1 92.11(2) . .
C1 Au2 Au1 92.17(10) . 5_557
P2 Au2 Au1 92.94(2) . 5_557
Au1 Au2 Au1 113.967(5) . 5_557
C1 Au2 Au2 96.08(9) . 5_557
P2 Au2 Au2 94.64(2) . 5_557
Au1 Au2 Au2 57.674(4) . 5_557
Au1 Au2 Au2 56.293(4) 5_557 5_557

loop_
_geom_bond_atom_site_label_1
_geom_bond_atom_site_label_2
_geom_bond_distance
_geom_bond_site_symmetry_2
C1 C2 1.205(5) .
C1 Au2 1.995(3) .
C2 C3 1.484(5) .
C3 O1 1.434(5) .
C3 C8 1.526(6) .
C3 C4 1.532(5) .
C4 C5 1.523(7) .
C4 H4A 0.9900 .
C4 H4B 0.9900 .
C5 C6 1.514(8) .
C5 H5A 0.9900 .
C5 H5B 0.9900 .
C6 C7 1.538(8) .
C6 H6A 0.9900 .
C6 H6B 0.9900 .
C7 C8 1.513(7) .
C7 H7A 0.9900 .
C7 H7B 0.9900 .
C8 H8A 0.9900 .
C8 H8B 0.9900 .
C9 C14 1.395(5) .
C9 C10 1.396(5) .
C9 P1 1.813(3) .
C10 C11 1.389(5) .
C10 H10 0.9500 .
C11 C12 1.381(7) .
C11 H11 0.9500 .
C12 C13 1.377(6) .
C12 H12 0.9500 .
C13 C14 1.397(5) .
C13 H13 0.9500 .
C14 H14 0.9500 .
C15 C16 1.393(5) .
C15 C20 1.394(5) .
C15 P1 1.807(3) .
C16 C17 1.388(5) .
C16 H16 0.9500 .
C17 C18 1.382(6) .
C17 H17 0.9500 .
C18 C19 1.372(6) .
C18 H18 0.9500 .
C19 C20 1.389(5) .
C19 H19 0.9500 .
C20 H20 0.9500 .
C21 C22 1.394(5) .
C21 C26 1.397(5) .
C21 P2 1.812(3) .
C22 C23 1.382(5) .
C22 H22 0.9500 .
C23 C24 1.390(5) .
C23 H23 0.9500 .
C24 C25 1.379(5) .
C24 H24 0.9500 .
C25 C26 1.388(5) .
C25 H25 0.9500 .
C26 H26 0.9500 .
C27 C32 1.382(4) .
C27 C28 1.395(5) .
C27 P3 1.806(3) .
C28 C29 1.383(5) .
C28 H28 0.9500 .
C29 C30 1.377(5) .
C29 H29 0.9500 .
C30 C31 1.377(5) .
C30 H30 0.9500 .
C31 C32 1.396(5) .
C31 H31 0.9500 .
C32 H32 0.9500 .
C33 C34 1.382(5) .
C33 C38 1.388(5) .
C33 P3 1.812(3) .
C34 C35 1.385(5) .
C34 H34 0.9500 .
C35 C36 1.381(5) .
C35 H35 0.9500 .
C36 C37 1.383(6) .
C36 H36 0.9500 .
C37 C38 1.395(5) .
C37 H37 0.9500 .
C38 H38 0.9500 .
C39 P1 1.815(3) .
C39 P2 1.826(3) .
C39 H39A 0.9900 .
C39 H39B 0.9900 .
C40 P3 1.822(3) .
C40 P2 1.828(3) 5_557
C40 H40A 0.9900 .
C40 H40B 0.9900 .
O1 H1 0.8400 .
O2 Cl1 1.457(3) .
O3 Cl1 1.436(3) .
O4 Cl1 1.444(3) .
O5 Cl1 1.433(3) .
P1 Au1 2.3086(8) .
P2 C40 1.828(3) 5_557
P2 Au2 2.2882(8) .
P3 Au1 2.3012(8) .
Au1 Au2 3.04034(17) .
Au1 Au2 3.08838(17) 5_557
Au2 Au1 3.08827(17) 5_557
Au2 Au2 3.3397(2) 5_557
